data_7008123
loop_
_publ_author_name
'Bonnet, Fanny'
'Hillier, Anna C.'
'Collins, Anna'
'Dubberley, Stuart R.'
'Mountford, Philip'

_publ_section_title
;
 Lanthanide mono(borohydride) complexes of diamide-diamine donor
 ligands: novel single site catalysts for the polymerisation of methyl
 methacrylate.
;
_journal_issue 3
_journal_name_full 'Dalton transactions (Cambridge, England : 2003)'
_journal_page_first 421
_journal_page_last 423
_journal_paper_doi 10.1039/b417279p
_journal_year 2005
_chemical_compound_source
;
?
;
_chemical_formula_moiety ' C62 H78 Cl2 N8 Sm2 '
_chemical_formula_sum 'C62 H78 Cl2 N8 Sm2'
_chemical_formula_weight 1307.06
_chemical_name_common (Sm((Nmes)2NN')Cl)2
_chemical_name_systematic
;
[Sm({Nmes}2NN')Cl]2
;
_space_group_IT_number 14
_symmetry_cell_setting monoclinic
_symmetry_space_group_name_Hall '-P 2yn'
_symmetry_space_group_name_H-M 'P 1 21/n 1'
_cell_angle_alpha 90
_cell_angle_beta 97.46(3)
_cell_angle_gamma 90
_cell_formula_units_Z 4
_cell_length_a 16.165(3)
_cell_length_b 21.332(4)
_cell_length_c 17.402(4)
_cell_measurement_reflns_used 0
_cell_measurement_temperature 150
_cell_measurement_theta_max 0
_cell_measurement_theta_min 0
_cell_volume 5950(2)
_computing_cell_refinement
;
Denzo/Scalepack (Otwinowski & Minor, 1996)
;
_computing_data_collection
;
COLLECT (Nonius BV, 1997)
;
_computing_data_reduction
;
Denzo/Scalepack (Otwinowski & Minor, 1996)
;
_computing_structure_solution
;
SIR97 (Altomare et al, 1999)
;
_diffrn_ambient_temperature 150
_diffrn_measured_fraction_theta_full 0.995
_diffrn_measured_fraction_theta_max 0.995
_diffrn_measurement_device_type
;
Enraf Nonius Kappa CCD
;
_diffrn_measurement_method '\f & \w scans'
_diffrn_radiation_monochromator graphite
_diffrn_radiation_type 'Mo K\a'
_diffrn_radiation_wavelength 0.71073
_diffrn_reflns_av_R_equivalents 0.03
_diffrn_reflns_limit_h_max 20
_diffrn_reflns_limit_h_min -20
_diffrn_reflns_limit_k_max 27
_diffrn_reflns_limit_k_min -27
_diffrn_reflns_limit_l_max 22
_diffrn_reflns_limit_l_min -22
_diffrn_reflns_number 26058
_diffrn_reflns_theta_full 27.481
_diffrn_reflns_theta_max 27.481
_diffrn_reflns_theta_min 2.980
_diffrn_standards_decay_% 0.00
_diffrn_standards_interval_count 0
_diffrn_standards_interval_time 0
_diffrn_standards_number 0
_exptl_absorpt_coefficient_mu 2.089
_exptl_absorpt_correction_T_max 0.81
_exptl_absorpt_correction_T_min 0.72
_exptl_absorpt_correction_type multi-scan
_exptl_absorpt_process_details
;
Denzo/Scalepack (Otwinowski & Minor, 1996)
;
_exptl_crystal_colour ' yellow '
_exptl_crystal_density_diffrn 1.459
_exptl_crystal_density_meas ?
_exptl_crystal_description ' plate '
_exptl_crystal_F_000 2656.000
_exptl_crystal_size_max 0.16
_exptl_crystal_size_mid 0.16
_exptl_crystal_size_min 0.10
_refine_diff_density_max 1.18
_refine_diff_density_min -0.99
_refine_ls_extinction_method None
_refine_ls_goodness_of_fit_ref 1.0952
_refine_ls_number_parameters 667
_refine_ls_number_reflns 7897
_refine_ls_R_factor_all 0.0821
_refine_ls_R_factor_gt 0.0346
_refine_ls_shift/su_max 0.001278
_refine_ls_structure_factor_coef F
_refine_ls_weighting_details
;
Method = Prince modified Chebychev polynomial, (Watkin, 1994)
W = [weight] * [1-(deltaF/6*sigmaF)^2]^2

0.529 0.184 0.279
;
_refine_ls_weighting_scheme calc
_refine_ls_wR_factor_all 0.0741
_refine_ls_wR_factor_gt 0.0387
_refine_ls_wR_factor_ref 0.0387
_reflns_limit_h_max 20
_reflns_limit_h_min -20
_reflns_limit_k_max 27
_reflns_limit_k_min 0
_reflns_limit_l_max 22
_reflns_limit_l_min 0
_reflns_number_gt 7900
_reflns_number_total 13576
_reflns_threshold_expression I>3.00u(I)
_cod_data_source_file b417279p.txt
_cod_data_source_block Compound_5
_cod_depositor_comments
;
The following automatic conversions were performed:
'_symmetry_cell_setting' value 'Monoclinic ' changed to 'monoclinic'
according to '/home/saulius/struct/CIF-dictionaries/cif_core.dic'
dictionary named 'cif_core.dic' version 2.4.1 from 2010-06-29.

Automatic conversion script
Id: cif_fix_enum 1527 2010-12-29 10:47:43Z saulius 
;
_cod_original_cell_volume 5949.8(21)
_cod_original_sg_symbol_H-M 'P 1 21/n 1 '
_cod_original_formula_sum ' C62 H78 Cl2 N8 Sm2 '
_cod_database_code 7008123

loop_
_symmetry_equiv_pos_as_xyz
x,y,z
-x,-y,-z
-x+1/2,y+1/2,-z+1/2
x+1/2,-y+1/2,z+1/2

loop_
_atom_site_label
_atom_site_type_symbol
_atom_site_fract_x
_atom_site_fract_y
_atom_site_fract_z
_atom_site_U_iso_or_equiv
_atom_site_occupancy
_atom_site_adp_type
_atom_site_attached_hydrogens
Sm1 Sm 0.401258(15) 0.218853(12) 0.509785(14) 0.0250 1.0000 Uani .
Sm2 Sm 0.406466(15) 0.313260(12) 0.283912(14) 0.0247 1.0000 Uani .
Cl1 Cl 0.30683(8) 0.23465(7) 0.36472(7) 0.0357 1.0000 Uani .
Cl2 Cl 0.49653(8) 0.30354(7) 0.43183(7) 0.0398 1.0000 Uani .
N1 N 0.4614(3) 0.1256(2) 0.4936(2) 0.0301 1.0000 Uani .
N2 N 0.2777(2) 0.2073(2) 0.5565(3) 0.0319 1.0000 Uani .
N3 N 0.4205(3) 0.1571(2) 0.6369(2) 0.0304 1.0000 Uani .
N4 N 0.4882(3) 0.2778(2) 0.6283(3) 0.0358 1.0000 Uani .
N5 N 0.3444(3) 0.4081(2) 0.2848(2) 0.0289 1.0000 Uani .
N6 N 0.5254(2) 0.3153(2) 0.2290(2) 0.0279 1.0000 Uani .
N7 N 0.3797(3) 0.3596(2) 0.1457(2) 0.0308 1.0000 Uani .
N8 N 0.3282(3) 0.2411(2) 0.1791(2) 0.0305 1.0000 Uani .
C1 C 0.4930(4) 0.1152(3) 0.6340(3) 0.0394 1.0000 Uani .
C2 C 0.4864(4) 0.0808(3) 0.5570(3) 0.0387 1.0000 Uani .
C3 C 0.3416(3) 0.1217(3) 0.6366(3) 0.0384 1.0000 Uani .
C4 C 0.2666(3) 0.1652(3) 0.6212(4) 0.0419 1.0000 Uani .
C5 C 0.4351(4) 0.1975(3) 0.7068(3) 0.0386 1.0000 Uani .
C6 C 0.4965(3) 0.2491(3) 0.6970(3) 0.0399 1.0000 Uani .
C7 C 0.5542(4) 0.2680(3) 0.7591(3) 0.0468 1.0000 Uani .
C8 C 0.6035(4) 0.3199(3) 0.7503(4) 0.0471 1.0000 Uani .
C9 C 0.5919(4) 0.3523(3) 0.6822(4) 0.0486 1.0000 Uani .
C10 C 0.5346(4) 0.3290(3) 0.6220(3) 0.0392 1.0000 Uani .
C11 C 0.4742(3) 0.0988(2) 0.4210(3) 0.0310 1.0000 Uani .
C12 C 0.5533(3) 0.1008(3) 0.3957(3) 0.0390 1.0000 Uani .
C13 C 0.5652(4) 0.0738(3) 0.3254(3) 0.0426 1.0000 Uani .
C14 C 0.5013(4) 0.0448(3) 0.2770(3) 0.0387 1.0000 Uani .
C15 C 0.4231(3) 0.0428(3) 0.3021(3) 0.0370 1.0000 Uani .
C16 C 0.4088(3) 0.0687(2) 0.3729(3) 0.0347 1.0000 Uani .
C17 C 0.6250(4) 0.1336(4) 0.4443(4) 0.0557 1.0000 Uani .
C18 C 0.5148(5) 0.0175(3) 0.2002(4) 0.0536 1.0000 Uani .
C19 C 0.3239(3) 0.0628(3) 0.3992(4) 0.0489 1.0000 Uani .
C20 C 0.2051(3) 0.2430(3) 0.5319(3) 0.0314 1.0000 Uani .
C21 C 0.2041(3) 0.3075(3) 0.5447(3) 0.0405 1.0000 Uani .
C22 C 0.1312(4) 0.3414(3) 0.5227(4) 0.0496 1.0000 Uani .
C23 C 0.0593(3) 0.3141(3) 0.4866(4) 0.0454 1.0000 Uani .
C24 C 0.0619(3) 0.2500(3) 0.4696(3) 0.0398 1.0000 Uani .
C25 C 0.1323(3) 0.2147(3) 0.4915(3) 0.0356 1.0000 Uani .
C26 C 0.2803(4) 0.3411(3) 0.5847(5) 0.0614 1.0000 Uani .
C27 C -0.0200(4) 0.3527(4) 0.4664(5) 0.0658 1.0000 Uani .
C28 C 0.1314(4) 0.1464(3) 0.4706(4) 0.0429 1.0000 Uani .
C29 C 0.3820(4) 0.4283(3) 0.1560(3) 0.0391 1.0000 Uani .
C30 C 0.3286(4) 0.4488(3) 0.2165(3) 0.0356 1.0000 Uani .
C31 C 0.4479(3) 0.3390(3) 0.1020(3) 0.0322 1.0000 Uani .
C32 C 0.5315(3) 0.3423(3) 0.1528(3) 0.0359 1.0000 Uani .
C33 C 0.2988(3) 0.3377(3) 0.1073(3) 0.0355 1.0000 Uani .
C34 C 0.2915(3) 0.2676(3) 0.1123(3) 0.0324 1.0000 Uani .
C35 C 0.2508(3) 0.2321(3) 0.0525(3) 0.0415 1.0000 Uani .
C36 C 0.2480(4) 0.1670(3) 0.0606(4) 0.0481 1.0000 Uani .
C37 C 0.2882(4) 0.1398(3) 0.1279(3) 0.0416 1.0000 Uani .
C38 C 0.3253(3) 0.1789(3) 0.1843(3) 0.0364 1.0000 Uani .
C39 C 0.3075(3) 0.4343(2) 0.3469(3) 0.0316 1.0000 Uani .
C40 C 0.2223(3) 0.4250(2) 0.3544(3) 0.0348 1.0000 Uani .
C41 C 0.1878(3) 0.4538(3) 0.4138(3) 0.0369 1.0000 Uani .
C42 C 0.2340(4) 0.4902(3) 0.4694(3) 0.0386 1.0000 Uani .
C43 C 0.3186(3) 0.4986(2) 0.4636(3) 0.0346 1.0000 Uani .
C44 C 0.3551(3) 0.4721(2) 0.4033(3) 0.0339 1.0000 Uani .
C45 C 0.1694(4) 0.3823(3) 0.2995(4) 0.0466 1.0000 Uani .
C46 C 0.1933(4) 0.5192(3) 0.5344(4) 0.0477 1.0000 Uani .
C47 C 0.4467(3) 0.4829(3) 0.3975(4) 0.0413 1.0000 Uani .
C48 C 0.6038(3) 0.2910(2) 0.2628(3) 0.0299 1.0000 Uani .
C49 C 0.6610(3) 0.3272(3) 0.3101(3) 0.0309 1.0000 Uani .
C50 C 0.7372(3) 0.3010(3) 0.3416(3) 0.0371 1.0000 Uani .
C51 C 0.7581(3) 0.2396(3) 0.3271(3) 0.0312 1.0000 Uani .
C52 C 0.7014(3) 0.2045(3) 0.2782(3) 0.0378 1.0000 Uani .
C53 C 0.6250(3) 0.2285(3) 0.2463(3) 0.0342 1.0000 Uani .
C54 C 0.6415(4) 0.3944(3) 0.3277(4) 0.0471 1.0000 Uani .
C55 C 0.8400(3) 0.2111(3) 0.3637(4) 0.0481 1.0000 Uani .
C56 C 0.5638(4) 0.1890(3) 0.1947(4) 0.0465 1.0000 Uani .
C101 C -0.0469(5) 0.0550(4) 0.3212(6) 0.0715 1.0000 Uani .
C102 C -0.1115(6) 0.0548(4) 0.2639(5) 0.0777 1.0000 Uani .
C103 C -0.1895(6) 0.0370(4) 0.2808(6) 0.0839 1.0000 Uani .
C104 C -0.2004(5) 0.0198(4) 0.3538(6) 0.0745 1.0000 Uani .
C105 C -0.1350(6) 0.0208(4) 0.4116(5) 0.0718 1.0000 Uani .
C106 C -0.0581(5) 0.0394(3) 0.3957(5) 0.0637 1.0000 Uani .
H11 H 0.5452(4) 0.1408(3) 0.6400(3) 0.0488 1.0000 Uiso .
H12 H 0.4954(4) 0.0842(3) 0.6773(3) 0.0488 1.0000 Uiso .
H21 H 0.5411(4) 0.0611(3) 0.5501(3) 0.0472 1.0000 Uiso .
H22 H 0.4428(4) 0.0474(3) 0.5562(3) 0.0472 1.0000 Uiso .
H31 H 0.3414(3) 0.1001(3) 0.6876(3) 0.0475 1.0000 Uiso .
H32 H 0.3383(3) 0.0897(3) 0.5943(3) 0.0475 1.0000 Uiso .
H41 H 0.2619(3) 0.1904(3) 0.6689(4) 0.0517 1.0000 Uiso .
H42 H 0.2145(3) 0.1401(3) 0.6076(4) 0.0517 1.0000 Uiso .
H51 H 0.4571(4) 0.1712(3) 0.7524(3) 0.0472 1.0000 Uiso .
H52 H 0.3809(4) 0.2169(3) 0.7160(3) 0.0472 1.0000 Uiso .
H71 H 0.5593(4) 0.2444(3) 0.8092(3) 0.0538 1.0000 Uiso .
H81 H 0.6471(4) 0.3336(3) 0.7931(4) 0.0554 1.0000 Uiso .
H91 H 0.6243(4) 0.3913(3) 0.6751(4) 0.0595 1.0000 Uiso .
H101 H 0.5273(4) 0.3521(3) 0.5716(3) 0.0479 1.0000 Uiso .
H131 H 0.6222(4) 0.0750(3) 0.3089(3) 0.0505 1.0000 Uiso .
H151 H 0.3757(3) 0.0225(3) 0.2684(3) 0.0434 1.0000 Uiso .
H171 H 0.6765(4) 0.1310(4) 0.4181(4) 0.0665 1.0000 Uiso .
H172 H 0.6356(4) 0.1131(4) 0.4963(4) 0.0665 1.0000 Uiso .
H173 H 0.6100(4) 0.1786(4) 0.4508(4) 0.0665 1.0000 Uiso .
H181 H 0.4616(5) -0.0010(3) 0.1742(4) 0.0655 1.0000 Uiso .
H182 H 0.5585(5) -0.0159(3) 0.2084(4) 0.0655 1.0000 Uiso .
H183 H 0.5338(5) 0.0514(3) 0.1668(4) 0.0655 1.0000 Uiso .
H191 H 0.2852(3) 0.0407(3) 0.3585(4) 0.0620 1.0000 Uiso .
H192 H 0.3289(3) 0.0380(3) 0.4484(4) 0.0620 1.0000 Uiso .
H193 H 0.3012(3) 0.1054(3) 0.4084(4) 0.0620 1.0000 Uiso .
H221 H 0.1310(4) 0.3875(3) 0.5332(4) 0.0589 1.0000 Uiso .
H241 H 0.0117(3) 0.2295(3) 0.4404(3) 0.0485 1.0000 Uiso .
H261 H 0.2682(4) 0.3869(3) 0.5886(5) 0.0691 1.0000 Uiso .
H262 H 0.2953(4) 0.3233(3) 0.6379(5) 0.0691 1.0000 Uiso .
H263 H 0.3278(4) 0.3350(3) 0.5540(5) 0.0691 1.0000 Uiso .
H271 H -0.0660(4) 0.3255(4) 0.4410(5) 0.0766 1.0000 Uiso .
H272 H -0.0368(4) 0.3710(4) 0.5150(5) 0.0766 1.0000 Uiso .
H273 H -0.0089(4) 0.3872(4) 0.4303(5) 0.0766 1.0000 Uiso .
H281 H 0.0755(4) 0.1348(3) 0.4428(4) 0.0506 1.0000 Uiso .
H282 H 0.1434(4) 0.1208(3) 0.5188(4) 0.0506 1.0000 Uiso .
H283 H 0.1752(4) 0.1383(3) 0.4361(4) 0.0506 1.0000 Uiso .
H291 H 0.4409(4) 0.4413(3) 0.1734(3) 0.0469 1.0000 Uiso .
H292 H 0.3617(4) 0.4490(3) 0.1056(3) 0.0469 1.0000 Uiso .
H301 H 0.3421(4) 0.4931(3) 0.2323(3) 0.0437 1.0000 Uiso .
H302 H 0.2685(4) 0.4458(3) 0.1942(3) 0.0437 1.0000 Uiso .
H311 H 0.4488(3) 0.3664(3) 0.0554(3) 0.0386 1.0000 Uiso .
H312 H 0.4376(3) 0.2946(3) 0.0850(3) 0.0386 1.0000 Uiso .
H321 H 0.5482(3) 0.3873(3) 0.1595(3) 0.0441 1.0000 Uiso .
H322 H 0.5748(3) 0.3191(3) 0.1279(3) 0.0441 1.0000 Uiso .
H331 H 0.2919(3) 0.3506(3) 0.0515(3) 0.0414 1.0000 Uiso .
H332 H 0.2538(3) 0.3573(3) 0.1336(3) 0.0414 1.0000 Uiso .
H351 H 0.2231(3) 0.2529(3) 0.0045(3) 0.0498 1.0000 Uiso .
H361 H 0.2175(4) 0.1405(3) 0.0187(4) 0.0570 1.0000 Uiso .
H371 H 0.2897(4) 0.0932(3) 0.1345(3) 0.0492 1.0000 Uiso .
H381 H 0.3529(3) 0.1594(3) 0.2332(3) 0.0432 1.0000 Uiso .
H411 H 0.1270(3) 0.4477(3) 0.4169(3) 0.0453 1.0000 Uiso .
H431 H 0.3537(3) 0.5240(2) 0.5039(3) 0.0403 1.0000 Uiso .
H451 H 0.1113(4) 0.3814(3) 0.3133(4) 0.0547 1.0000 Uiso .
H452 H 0.1683(4) 0.3981(3) 0.2453(4) 0.0547 1.0000 Uiso .
H453 H 0.1933(4) 0.3390(3) 0.3032(4) 0.0547 1.0000 Uiso .
H461 H 0.2355(4) 0.5441(3) 0.5689(4) 0.0596 1.0000 Uiso .
H462 H 0.1468(4) 0.5474(3) 0.5122(4) 0.0596 1.0000 Uiso .
H463 H 0.1706(4) 0.4851(3) 0.5651(4) 0.0596 1.0000 Uiso .
H471 H 0.4713(3) 0.5103(3) 0.4412(4) 0.0485 1.0000 Uiso .
H472 H 0.4528(3) 0.5037(3) 0.3471(4) 0.0485 1.0000 Uiso .
H473 H 0.4763(3) 0.4416(3) 0.4005(4) 0.0485 1.0000 Uiso .
H501 H 0.7776(3) 0.3274(3) 0.3759(3) 0.0444 1.0000 Uiso .
H521 H 0.7161(3) 0.1606(3) 0.2653(3) 0.0445 1.0000 Uiso .
H541 H 0.6893(4) 0.4130(3) 0.3625(4) 0.0559 1.0000 Uiso .
H542 H 0.6321(4) 0.4188(3) 0.2782(4) 0.0559 1.0000 Uiso .
H543 H 0.5901(4) 0.3960(3) 0.3540(4) 0.0559 1.0000 Uiso .
H551 H 0.8438(3) 0.1666(3) 0.3464(4) 0.0573 1.0000 Uiso .
H552 H 0.8872(3) 0.2357(3) 0.3470(4) 0.0573 1.0000 Uiso .
H553 H 0.8432(3) 0.2125(3) 0.4214(4) 0.0573 1.0000 Uiso .
H561 H 0.5880(4) 0.1463(3) 0.1896(4) 0.0533 1.0000 Uiso .
H562 H 0.5530(4) 0.2091(3) 0.1424(4) 0.0533 1.0000 Uiso .
H563 H 0.5101(4) 0.1854(3) 0.2173(4) 0.0533 1.0000 Uiso .
H1011 H 0.0101(5) 0.0671(4) 0.3102(6) 0.0842 1.0000 Uiso .
H1021 H -0.1017(6) 0.0669(4) 0.2103(5) 0.0939 1.0000 Uiso .
H1031 H -0.2376(6) 0.0373(4) 0.2384(6) 0.1019 1.0000 Uiso .
H1041 H -0.2569(5) 0.0066(4) 0.3652(6) 0.0923 1.0000 Uiso .
H1051 H -0.1423(6) 0.0074(4) 0.4653(5) 0.0916 1.0000 Uiso .
H1061 H -0.0099(5) 0.0420(3) 0.4378(5) 0.0767 1.0000 Uiso .

loop_
_atom_site_aniso_label
_atom_site_aniso_U_11
_atom_site_aniso_U_22
_atom_site_aniso_U_33
_atom_site_aniso_U_23
_atom_site_aniso_U_13
_atom_site_aniso_U_12
Sm1 0.02456(12) 0.02695(13) 0.02304(13) 0.00226(11) 0.00170(9) 0.00058(11)
Sm2 0.02545(12) 0.02709(13) 0.02093(12) 0.0016(1) 0.00068(9) 0.00297(11)
Cl1 0.0301(6) 0.0507(8) 0.0252(6) 0.0056(5) -0.0004(5) -0.0091(6)
Cl2 0.0387(7) 0.0535(8) 0.0247(6) 0.0079(6) -0.0054(5) -0.0167(6)
N1 0.031(2) 0.032(2) 0.027(2) 0.0000(18) 0.0039(17) 0.0090(18)
N2 0.023(2) 0.041(3) 0.033(2) 0.0102(19) 0.0076(17) 0.0051(18)
N3 0.032(2) 0.033(2) 0.026(2) 0.0037(18) 0.0021(17) 0.0023(19)
N4 0.036(2) 0.042(3) 0.028(2) 0.001(2) -0.0027(18) -0.007(2)
N5 0.032(2) 0.029(2) 0.025(2) -0.0014(17) 0.0001(17) 0.0064(18)
N6 0.028(2) 0.031(2) 0.023(2) 0.0019(18) 0.0011(16) 0.0017(18)
N7 0.035(2) 0.033(2) 0.023(2) 0.0031(18) -0.0004(17) 0.0040(19)
N8 0.032(2) 0.034(2) 0.026(2) -0.0009(18) 0.0059(17) -0.0017(19)
C1 0.039(3) 0.039(3) 0.040(3) 0.003(3) 0.003(2) 0.006(3)
C2 0.044(3) 0.034(3) 0.039(3) 0.005(2) 0.005(2) 0.013(2)
C3 0.036(3) 0.040(3) 0.039(3) 0.014(3) 0.003(2) -0.001(2)
C4 0.029(3) 0.055(4) 0.042(3) 0.011(3) 0.008(2) 0.001(3)
C5 0.045(3) 0.050(3) 0.021(2) 0.004(2) 0.004(2) 0.003(3)
C6 0.038(3) 0.044(3) 0.036(3) -0.002(3) -0.001(2) 0.004(3)
C7 0.048(3) 0.057(4) 0.032(3) -0.009(3) -0.007(3) 0.018(3)
C8 0.032(3) 0.057(4) 0.049(4) -0.023(3) -0.006(3) 0.004(3)
C9 0.043(3) 0.049(4) 0.054(4) -0.021(3) 0.009(3) -0.011(3)
C10 0.044(3) 0.045(3) 0.030(3) -0.009(2) 0.009(2) -0.004(3)
C11 0.027(2) 0.032(3) 0.032(3) 0.002(2) -0.003(2) 0.002(2)
C12 0.033(3) 0.049(3) 0.035(3) -0.005(3) 0.004(2) -0.005(3)
C13 0.037(3) 0.049(4) 0.041(3) -0.005(3) 0.006(3) -0.004(3)
C14 0.053(3) 0.031(3) 0.031(3) 0.002(2) 0.003(2) -0.004(3)
C15 0.038(3) 0.033(3) 0.038(3) -0.004(2) -0.002(2) -0.004(2)
C16 0.031(3) 0.026(3) 0.047(3) 0.004(2) 0.002(2) 0.002(2)
C17 0.035(3) 0.087(5) 0.044(4) -0.020(4) 0.002(3) -0.012(3)
C18 0.067(4) 0.056(4) 0.040(4) -0.009(3) 0.012(3) -0.012(3)
C19 0.031(3) 0.050(4) 0.067(4) -0.025(3) 0.009(3) -0.006(3)
C20 0.028(2) 0.044(3) 0.023(2) 0.009(2) 0.009(2) 0.008(2)
C21 0.027(3) 0.050(4) 0.043(3) 0.008(3) 0.003(2) 0.001(3)
C22 0.041(3) 0.041(3) 0.068(4) 0.007(3) 0.012(3) 0.011(3)
C23 0.030(3) 0.063(4) 0.043(3) 0.018(3) 0.007(2) 0.007(3)
C24 0.025(3) 0.059(4) 0.035(3) 0.005(3) 0.003(2) 0.003(3)
C25 0.031(3) 0.044(3) 0.033(3) 0.001(2) 0.009(2) 0.002(2)
C26 0.044(4) 0.042(4) 0.094(6) 0.004(4) -0.004(4) -0.003(3)
C27 0.038(3) 0.072(5) 0.085(6) 0.019(4) -0.001(3) 0.016(3)
C28 0.032(3) 0.057(4) 0.040(3) -0.010(3) 0.005(2) -0.006(3)
C29 0.050(3) 0.031(3) 0.034(3) 0.007(2) -0.003(3) 0.002(3)
C30 0.043(3) 0.035(3) 0.027(3) 0.000(2) -0.002(2) 0.008(2)
C31 0.037(3) 0.041(3) 0.018(2) 0.007(2) 0.003(2) 0.001(2)
C32 0.039(3) 0.044(3) 0.026(3) 0.005(2) 0.007(2) 0.003(3)
C33 0.028(3) 0.046(3) 0.031(3) 0.001(2) -0.002(2) 0.009(2)
C34 0.025(2) 0.044(3) 0.029(3) 0.000(2) 0.004(2) 0.007(2)
C35 0.036(3) 0.060(4) 0.027(3) -0.003(3) -0.001(2) -0.004(3)
C36 0.046(3) 0.051(4) 0.047(4) -0.011(3) 0.006(3) -0.009(3)
C37 0.045(3) 0.039(3) 0.042(3) -0.009(3) 0.010(3) -0.000(3)
C38 0.041(3) 0.038(3) 0.030(3) -0.005(2) 0.003(2) -0.008(2)
C39 0.037(3) 0.026(2) 0.030(3) 0.005(2) -0.002(2) 0.005(2)
C40 0.032(3) 0.030(3) 0.039(3) -0.003(2) -0.006(2) 0.003(2)
C41 0.029(3) 0.034(3) 0.047(3) -0.003(2) 0.002(2) 0.008(2)
C42 0.040(3) 0.034(3) 0.042(3) -0.001(2) 0.003(2) 0.009(2)
C43 0.043(3) 0.025(3) 0.034(3) -0.003(2) -0.004(2) 0.003(2)
C44 0.037(3) 0.027(3) 0.036(3) -0.002(2) -0.002(2) 0.004(2)
C45 0.038(3) 0.050(4) 0.049(4) -0.018(3) -0.003(3) 0.006(3)
C46 0.048(3) 0.047(4) 0.048(4) -0.009(3) 0.008(3) 0.000(3)
C47 0.035(3) 0.040(3) 0.046(3) -0.013(3) -0.003(3) -0.006(2)
C48 0.023(2) 0.037(3) 0.030(3) 0.003(2) 0.006(2) -0.002(2)
C49 0.031(3) 0.036(3) 0.026(3) 0.002(2) 0.006(2) 0.001(2)
C50 0.032(3) 0.043(3) 0.035(3) -0.000(2) -0.001(2) -0.004(2)
C51 0.025(2) 0.042(3) 0.027(3) 0.010(2) 0.003(2) 0.007(2)
C52 0.037(3) 0.036(3) 0.041(3) -0.002(2) 0.006(2) 0.003(2)
C53 0.031(3) 0.035(3) 0.036(3) 0.000(2) 0.003(2) -0.001(2)
C54 0.043(3) 0.039(3) 0.057(4) -0.002(3) -0.002(3) -0.007(3)
C55 0.030(3) 0.058(4) 0.054(4) 0.012(3) -0.003(3) 0.007(3)
C56 0.039(3) 0.040(3) 0.057(4) -0.014(3) -0.008(3) 0.006(3)
C101 0.060(5) 0.052(4) 0.105(7) 0.005(4) 0.020(5) 0.005(4)
C102 0.089(7) 0.070(5) 0.074(6) -0.002(4) 0.011(5) 0.026(5)
C103 0.078(6) 0.077(6) 0.090(7) -0.031(5) -0.013(5) 0.018(5)
C104 0.056(5) 0.052(5) 0.117(8) -0.021(5) 0.022(5) -0.013(4)
C105 0.093(6) 0.050(4) 0.076(6) -0.004(4) 0.022(5) -0.001(4)
C106 0.065(5) 0.046(4) 0.078(5) -0.003(4) 0.001(4) 0.004(4)

loop_
_atom_type_symbol
_atom_type_scat_dispersion_real
_atom_type_scat_dispersion_imag
_atom_type_scat_Cromer_Mann_a1
_atom_type_scat_Cromer_Mann_b1
_atom_type_scat_Cromer_Mann_a2
_atom_type_scat_Cromer_Mann_b2
_atom_type_scat_Cromer_Mann_a3
_atom_type_scat_Cromer_Mann_b3
_atom_type_scat_Cromer_Mann_a4
_atom_type_scat_Cromer_Mann_b4
_atom_type_scat_Cromer_Mann_c
_atom_type_scat_source
'C   ' 0.0033 0.0016 2.3100 20.8439 1.0200 10.2075 1.5886 0.5687 0.8650 51.6512 0.2156 International_Tables_Vol_IV_Table_2.2B
'H   ' 0.0000 0.0000 0.4930 10.5109 0.3229 26.1257 0.1402 3.1424 0.0408 57.7998 0.0030 International_Tables_Vol_IV_Table_2.2B
'N   ' 0.0061 0.0033 12.2126 0.0057 3.1322 9.8933 2.0125 28.9975 1.1663 0.5826 -11.5290 International_Tables_Vol_IV_Table_2.2B
'Cl  ' 0.1484 0.1585 11.4604 0.0104 7.1964 1.1662 6.2556 18.5194 1.6455 47.7784 -9.5574 International_Tables_Vol_IV_Table_2.2B
'Sm  ' -0.1638 3.4418 24.0042 2.4727 19.4258 0.1965 13.4396 14.3996 2.8960 128.0070 2.2096 International_Tables_Vol_IV_Table_2.2B

loop_
_geom_angle_atom_site_label_1
_geom_angle_site_symmetry_1
_geom_angle_atom_site_label_2
_geom_angle_site_symmetry_2
_geom_angle_atom_site_label_3
_geom_angle_site_symmetry_3
_geom_angle
_geom_angle_publ_flag
Cl1 . Sm1 . Cl2 . 75.97(4) yes
Cl1 . Sm1 . N1 . 100.83(11) yes
Cl2 . Sm1 . N1 . 103.49(12) yes
Cl1 . Sm1 . N2 . 86.20(11) yes
Cl2 . Sm1 . N2 . 143.24(11) yes
N1 . Sm1 . N2 . 111.37(16) yes
Cl1 . Sm1 . N3 . 146.5(1) yes
Cl2 . Sm1 . N3 . 136.9(1) yes
N1 . Sm1 . N3 . 69.31(15) yes
N2 . Sm1 . N3 . 69.37(14) yes
Cl1 . Sm1 . N4 . 144.66(11) yes
Cl2 . Sm1 . N4 . 78.7(1) yes
N1 . Sm1 . N4 . 108.80(15) yes
N2 . Sm1 . N4 . 100.10(15) yes
N3 . Sm1 . N4 . 65.15(14) yes
Cl1 . Sm2 . Cl2 . 76.11(4) yes
Cl1 . Sm2 . N5 . 104.22(11) yes
Cl2 . Sm2 . N5 . 103.79(11) yes
Cl1 . Sm2 . N6 . 142.65(11) yes
Cl2 . Sm2 . N6 . 91.2(1) yes
N5 . Sm2 . N6 . 112.93(15) yes
Cl1 . Sm2 . N7 . 130.8(1) yes
Cl2 . Sm2 . N7 . 152.8(1) yes
N5 . Sm2 . N7 . 69.11(14) yes
N6 . Sm2 . N7 . 69.34(14) yes
Cl1 . Sm2 . N8 . 74.9(1) yes
Cl2 . Sm2 . N8 . 138.9(1) yes
N5 . Sm2 . N8 . 111.17(14) yes
N6 . Sm2 . N8 . 94.50(14) yes
N7 . Sm2 . N8 . 64.18(14) yes
Sm1 . Cl1 . Sm2 . 103.97(4) yes
Sm1 . Cl2 . Sm2 . 103.76(4) yes
Sm1 . N1 . C2 . 124.1(3) yes
Sm1 . N1 . C11 . 125.5(3) yes
C2 . N1 . C11 . 110.2(4) yes
Sm1 . N2 . C4 . 122.9(3) yes
Sm1 . N2 . C20 . 124.6(3) yes
C4 . N2 . C20 . 112.3(4) yes
Sm1 . N3 . C1 . 106.8(3) yes
Sm1 . N3 . C3 . 104.6(3) yes
C1 . N3 . C3 . 112.1(4) yes
Sm1 . N3 . C5 . 113.4(3) yes
C1 . N3 . C5 . 109.7(4) yes
C3 . N3 . C5 . 110.1(4) yes
Sm1 . N4 . C6 . 117.4(4) yes
Sm1 . N4 . C10 . 124.7(4) yes
C6 . N4 . C10 . 117.1(5) yes
Sm2 . N5 . C30 . 123.7(3) yes
Sm2 . N5 . C39 . 126.2(3) yes
C30 . N5 . C39 . 109.8(4) yes
Sm2 . N6 . C32 . 123.6(3) yes
Sm2 . N6 . C48 . 125.5(3) yes
C32 . N6 . C48 . 110.9(4) yes
Sm2 . N7 . C29 . 105.5(3) yes
Sm2 . N7 . C31 . 108.5(3) yes
C29 . N7 . C31 . 110.4(4) yes
Sm2 . N7 . C33 . 109.5(3) yes
C29 . N7 . C33 . 112.2(4) yes
C31 . N7 . C33 . 110.5(4) yes
Sm2 . N8 . C34 . 118.3(3) yes
Sm2 . N8 . C38 . 124.3(3) yes
C34 . N8 . C38 . 117.3(5) yes
N3 . C1 . C2 . 111.0(4) yes
N1 . C2 . C1 . 109.1(4) yes
N3 . C3 . C4 . 110.8(5) yes
N2 . C4 . C3 . 109.4(4) yes
N3 . C5 . C6 . 111.7(4) yes
N4 . C6 . C5 . 116.4(5) yes
N4 . C6 . C7 . 122.9(6) yes
C5 . C6 . C7 . 120.5(5) yes
C6 . C7 . C8 . 118.8(6) yes
C7 . C8 . C9 . 119.0(5) yes
C8 . C9 . C10 . 118.3(6) yes
N4 . C10 . C9 . 123.6(6) yes
N1 . C11 . C12 . 120.4(5) yes
N1 . C11 . C16 . 121.6(5) yes
C12 . C11 . C16 . 118.0(5) yes
C11 . C12 . C13 . 119.9(5) yes
C11 . C12 . C17 . 120.1(5) yes
C13 . C12 . C17 . 120.0(5) yes
C12 . C13 . C14 . 122.7(5) yes
C13 . C14 . C15 . 117.3(5) yes
C13 . C14 . C18 . 121.9(6) yes
C15 . C14 . C18 . 120.8(5) yes
C14 . C15 . C16 . 121.7(5) yes
C11 . C16 . C15 . 120.4(5) yes
C11 . C16 . C19 . 119.9(5) yes
C15 . C16 . C19 . 119.7(5) yes
N2 . C20 . C21 . 120.5(5) yes
N2 . C20 . C25 . 121.3(5) yes
C21 . C20 . C25 . 118.1(5) yes
C20 . C21 . C22 . 119.7(6) yes
C20 . C21 . C26 . 121.0(5) yes
C22 . C21 . C26 . 119.3(6) yes
C21 . C22 . C23 . 122.6(6) yes
C22 . C23 . C24 . 117.6(5) yes
C22 . C23 . C27 . 120.8(7) yes
C24 . C23 . C27 . 121.6(6) yes
C23 . C24 . C25 . 121.4(5) yes
C20 . C25 . C24 . 120.3(6) yes
C20 . C25 . C28 . 120.8(5) yes
C24 . C25 . C28 . 118.8(5) yes
N7 . C29 . C30 . 111.4(5) yes
N5 . C30 . C29 . 109.8(4) yes
N7 . C31 . C32 . 110.6(4) yes
N6 . C32 . C31 . 110.5(4) yes
N7 . C33 . C34 . 111.3(4) yes
N8 . C34 . C33 . 115.9(5) yes
N8 . C34 . C35 . 121.8(5) yes
C33 . C34 . C35 . 122.3(5) yes
C34 . C35 . C36 . 119.2(5) yes
C35 . C36 . C37 . 118.8(6) yes
C36 . C37 . C38 . 117.6(6) yes
N8 . C38 . C37 . 125.2(5) yes
N5 . C39 . C40 . 121.8(5) yes
N5 . C39 . C44 . 120.5(5) yes
C40 . C39 . C44 . 117.7(5) yes
C39 . C40 . C41 . 119.9(5) yes
C39 . C40 . C45 . 120.5(5) yes
C41 . C40 . C45 . 119.6(5) yes
C40 . C41 . C42 . 122.8(5) yes
C41 . C42 . C43 . 117.8(5) yes
C41 . C42 . C46 . 120.4(5) yes
C43 . C42 . C46 . 121.7(5) yes
C42 . C43 . C44 . 121.2(5) yes
C39 . C44 . C43 . 120.6(5) yes
C39 . C44 . C47 . 119.2(5) yes
C43 . C44 . C47 . 120.2(5) yes
N6 . C48 . C49 . 122.0(5) yes
N6 . C48 . C53 . 119.0(4) yes
C49 . C48 . C53 . 119.0(5) yes
C48 . C49 . C50 . 119.6(5) yes
C48 . C49 . C54 . 120.6(5) yes
C50 . C49 . C54 . 119.9(5) yes
C49 . C50 . C51 . 122.1(5) yes
C50 . C51 . C52 . 117.7(5) yes
C50 . C51 . C55 . 121.5(5) yes
C52 . C51 . C55 . 120.8(5) yes
C51 . C52 . C53 . 122.1(5) yes
C48 . C53 . C52 . 119.6(5) yes
C48 . C53 . C56 . 119.3(5) yes
C52 . C53 . C56 . 121.1(5) yes
C102 . C101 . C106 . 121.0(8) yes
C101 . C102 . C103 . 118.9(9) yes
C102 . C103 . C104 . 120.4(9) yes
C103 . C104 . C105 . 120.3(8) yes
C104 . C105 . C106 . 119.6(9) yes
C101 . C106 . C105 . 119.7(8) yes

loop_
_geom_bond_atom_site_label_1
_geom_bond_site_symmetry_1
_geom_bond_atom_site_label_2
_geom_bond_site_symmetry_2
_geom_bond_distance
_geom_bond_publ_flag
Sm1 . Cl1 . 2.7956(12) yes
Sm1 . Cl2 . 2.8317(13) yes
Sm1 . N1 . 2.247(4) yes
Sm1 . N2 . 2.265(4) yes
Sm1 . N3 . 2.559(4) yes
Sm1 . N4 . 2.656(4) yes
Sm2 . Cl1 . 2.8234(13) yes
Sm2 . Cl2 . 2.7954(12) yes
Sm2 . N5 . 2.260(4) yes
Sm2 . N6 . 2.255(4) yes
Sm2 . N7 . 2.585(4) yes
Sm2 . N8 . 2.589(4) yes
N1 . C2 . 1.477(7) yes
N1 . C11 . 1.427(7) yes
N2 . C4 . 1.469(7) yes
N2 . C20 . 1.418(6) yes
N3 . C1 . 1.480(7) yes
N3 . C3 . 1.481(7) yes
N3 . C5 . 1.484(7) yes
N4 . C6 . 1.335(7) yes
N4 . C10 . 1.338(7) yes
N5 . C30 . 1.467(6) yes
N5 . C39 . 1.415(7) yes
N6 . C32 . 1.463(6) yes
N6 . C48 . 1.423(6) yes
N7 . C29 . 1.475(7) yes
N7 . C31 . 1.484(7) yes
N7 . C33 . 1.466(7) yes
N8 . C34 . 1.358(6) yes
N8 . C38 . 1.330(7) yes
C1 . C2 . 1.519(8) yes
C3 . C4 . 1.524(8) yes
C5 . C6 . 1.507(8) yes
C6 . C7 . 1.392(8) yes
C7 . C8 . 1.39(1) yes
C8 . C9 . 1.36(1) yes
C9 . C10 . 1.397(8) yes
C11 . C12 . 1.406(7) yes
C11 . C16 . 1.413(7) yes
C12 . C13 . 1.388(8) yes
C12 . C17 . 1.515(8) yes
C13 . C14 . 1.389(8) yes
C14 . C15 . 1.391(8) yes
C14 . C18 . 1.501(8) yes
C15 . C16 . 1.397(8) yes
C16 . C19 . 1.509(8) yes
C20 . C21 . 1.395(8) yes
C20 . C25 . 1.423(8) yes
C21 . C22 . 1.393(8) yes
C21 . C26 . 1.514(9) yes
C22 . C23 . 1.376(9) yes
C23 . C24 . 1.400(9) yes
C23 . C27 . 1.526(8) yes
C24 . C25 . 1.378(8) yes
C25 . C28 . 1.500(8) yes
C29 . C30 . 1.511(8) yes
C31 . C32 . 1.518(7) yes
C33 . C34 . 1.503(8) yes
C34 . C35 . 1.383(8) yes
C35 . C36 . 1.398(9) yes
C36 . C37 . 1.390(9) yes
C37 . C38 . 1.366(8) yes
C39 . C40 . 1.414(8) yes
C39 . C44 . 1.418(7) yes
C40 . C41 . 1.380(8) yes
C40 . C45 . 1.505(7) yes
C41 . C42 . 1.382(8) yes
C42 . C43 . 1.397(8) yes
C42 . C46 . 1.512(8) yes
C43 . C44 . 1.389(8) yes
C44 . C47 . 1.513(8) yes
C48 . C49 . 1.389(7) yes
C48 . C53 . 1.416(7) yes
C49 . C50 . 1.399(7) yes
C49 . C54 . 1.507(8) yes
C50 . C51 . 1.384(8) yes
C51 . C52 . 1.386(8) yes
C51 . C55 . 1.519(7) yes
C52 . C53 . 1.383(8) yes
C53 . C56 . 1.505(8) yes
C101 . C102 . 1.346(12) yes
C101 . C106 . 1.372(12) yes
C102 . C103 . 1.384(13) yes
C103 . C104 . 1.357(13) yes
C104 . C105 . 1.360(12) yes
C105 . C106 . 1.368(11) yes
